data_4069103
loop_
_publ_author_name
'Shima, Takanori'
'Hou, Zhaomin'

_publ_section_title
;
 Rare Earth/d-Transition Metal Heteromultimetallic Polyhydride Complexes
 Based on Half-Sandwich Rare Earth Moieties
;
_journal_issue 7
_journal_name_full Organometallics
_journal_page_first 2244
_journal_paper_doi 10.1021/om900024q
_journal_volume 28
_journal_year 2009
_chemical_formula_sum 'C50 H85 Lu Ru4'
_chemical_formula_weight 1265.43
_chemical_name_systematic
; 
 ? 
;
_space_group_IT_number 14
_symmetry_space_group_name_Hall '-P 2yn'
_symmetry_space_group_name_H-M 'P 1 21/n 1'
_atom_sites_solution_hydrogens geom
_atom_sites_solution_primary direct
_atom_sites_solution_secondary difmap
_audit_creation_method SHELXL-97
_cell_angle_alpha 90.00
_cell_angle_beta 107.764(2)
_cell_angle_gamma 90.00
_cell_formula_units_Z 4
_cell_length_a 17.8852(12)
_cell_length_b 15.7015(10)
_cell_length_c 18.8498(12)
_cell_measurement_temperature 163(2)
_cell_volume 5041.1(6)
_computing_structure_refinement 'SHELXL-97 (Sheldrick, 1997)'
_computing_structure_solution 'SHELXS-97 (Sheldrick, 1990)'
_diffrn_ambient_temperature 163(2)
_diffrn_measured_fraction_theta_full 0.956
_diffrn_measured_fraction_theta_max 0.956
_diffrn_radiation_monochromator graphite
_diffrn_radiation_source 'fine-focus sealed tube'
_diffrn_radiation_type MoK\a
_diffrn_radiation_wavelength 0.71073
_diffrn_reflns_av_R_equivalents 0.0239
_diffrn_reflns_av_sigmaI/netI 0.0247
_diffrn_reflns_limit_h_max 23
_diffrn_reflns_limit_h_min -17
_diffrn_reflns_limit_k_max 20
_diffrn_reflns_limit_k_min -20
_diffrn_reflns_limit_l_max 23
_diffrn_reflns_limit_l_min -22
_diffrn_reflns_number 29195
_diffrn_reflns_theta_full 27.50
_diffrn_reflns_theta_max 27.50
_diffrn_reflns_theta_min 1.72
_exptl_absorpt_coefficient_mu 3.141
_exptl_absorpt_correction_T_max 0.4525
_exptl_absorpt_correction_T_min 0.4525
_exptl_absorpt_correction_type empirical
_exptl_crystal_colour black
_exptl_crystal_density_diffrn 1.667
_exptl_crystal_density_method 'not measured'
_exptl_crystal_description block
_exptl_crystal_F_000 2528
_exptl_crystal_size_max 0.30
_exptl_crystal_size_mid 0.30
_exptl_crystal_size_min 0.30
_refine_diff_density_max 1.118
_refine_diff_density_min -1.281
_refine_diff_density_rms 0.126
_refine_ls_extinction_method none
_refine_ls_goodness_of_fit_ref 1.028
_refine_ls_hydrogen_treatment mixed
_refine_ls_matrix_type full
_refine_ls_number_parameters 561
_refine_ls_number_reflns 11074
_refine_ls_number_restraints 12
_refine_ls_restrained_S_all 1.027
_refine_ls_R_factor_all 0.0409
_refine_ls_R_factor_gt 0.0277
_refine_ls_shift/su_max 0.002
_refine_ls_shift/su_mean 0.000
_refine_ls_structure_factor_coef Fsqd
_refine_ls_weighting_details 'calc w=1/[\s^2^(Fo^2^)+(0.0451P)^2^+0.0000P] where P=(Fo^2^+2Fc^2^)/3'
_refine_ls_weighting_scheme calc
_refine_ls_wR_factor_gt 0.0727
_refine_ls_wR_factor_ref 0.0782
_reflns_number_gt 8219
_reflns_number_total 11074
_reflns_threshold_expression >2sigma(I)
_cod_data_source_file om900024q_si_002.cif
_cod_data_source_block complex4b
_cod_original_sg_symbol_H-M P2(1)/n
_cod_database_code 4069103

loop_
_symmetry_equiv_pos_as_xyz
'x, y, z'
'-x+1/2, y+1/2, -z+1/2'
'-x, -y, -z'
'x-1/2, -y-1/2, z-1/2'

loop_
_atom_site_label
_atom_site_type_symbol
_atom_site_fract_x
_atom_site_fract_y
_atom_site_fract_z
_atom_site_U_iso_or_equiv
_atom_site_adp_type
_atom_site_occupancy
_atom_site_symmetry_multiplicity
_atom_site_calc_flag
_atom_site_refinement_flags
Lu1 Lu 0.247553(7) 0.251894(7) 0.374687(7) 0.01861(5) Uani 1 1 d D
Ru1 Ru 0.392666(15) 0.247837(13) 0.339603(14) 0.01959(7) Uani 1 1 d D
Ru2 Ru 0.268750(14) 0.348002(14) 0.523608(13) 0.01719(7) Uani 1 1 d .
Ru3 Ru 0.264241(14) 0.155127(14) 0.524013(13) 0.01846(7) Uani 1 1 d .
Ru4 Ru 0.145139(15) 0.258271(14) 0.560390(14) 0.02120(7) Uani 1 1 d .
C1 C 0.1668(2) 0.24637(18) 0.23119(18) 0.0271(7) Uani 1 1 d .
C2 C 0.13463(19) 0.1857(2) 0.26856(17) 0.0273(7) Uani 1 1 d .
C3 C 0.0981(2) 0.2298(2) 0.31472(18) 0.0266(7) Uani 1 1 d .
C4 C 0.11036(19) 0.3183(2) 0.30777(17) 0.0282(7) Uani 1 1 d .
C5 C 0.15426(19) 0.3285(2) 0.25644(18) 0.0309(8) Uani 1 1 d .
C6 C 0.2014(2) 0.2282(3) 0.1695(2) 0.0464(10) Uani 1 1 d .
H6A H 0.2282 0.1730 0.1784 0.070 Uiso 1 1 calc R
H6B H 0.2390 0.2730 0.1681 0.070 Uiso 1 1 calc R
H6C H 0.1594 0.2267 0.1219 0.070 Uiso 1 1 calc R
C7 C 0.1357(2) 0.0908(2) 0.2581(2) 0.0404(9) Uani 1 1 d .
H7A H 0.0948 0.0749 0.2122 0.061 Uiso 1 1 calc R
H7B H 0.1259 0.0623 0.3007 0.061 Uiso 1 1 calc R
H7C H 0.1871 0.0735 0.2547 0.061 Uiso 1 1 calc R
C8 C 0.0497(2) 0.1922(2) 0.35874(18) 0.0385(9) Uani 1 1 d .
H8A H -0.0060 0.2028 0.3331 0.058 Uiso 1 1 calc R
H8B H 0.0643 0.2184 0.4083 0.058 Uiso 1 1 calc R
H8C H 0.0591 0.1307 0.3638 0.058 Uiso 1 1 calc R
C9 C 0.0748(2) 0.3892(2) 0.3407(2) 0.0446(10) Uani 1 1 d .
H9A H 0.0219 0.4016 0.3077 0.067 Uiso 1 1 calc R
H9B H 0.1075 0.4403 0.3460 0.067 Uiso 1 1 calc R
H9C H 0.0718 0.3718 0.3897 0.067 Uiso 1 1 calc R
C10 C 0.1784(2) 0.4112(2) 0.2303(2) 0.0488(11) Uani 1 1 d .
H10A H 0.2313 0.4056 0.2258 0.073 Uiso 1 1 calc R
H10B H 0.1781 0.4561 0.2664 0.073 Uiso 1 1 calc R
H10C H 0.1415 0.4260 0.1817 0.073 Uiso 1 1 calc R
C11 C 0.44527(19) 0.2091(2) 0.25142(18) 0.0267(7) Uani 1 1 d .
C12 C 0.49083(19) 0.17159(19) 0.32052(19) 0.0284(7) Uani 1 1 d .
C13 C 0.5249(2) 0.23927(19) 0.3709(2) 0.0283(7) Uani 1 1 d .
C14 C 0.50077(19) 0.3182(2) 0.33287(19) 0.0269(7) Uani 1 1 d .
C15 C 0.45152(19) 0.29939(19) 0.25905(18) 0.0254(7) Uani 1 1 d .
C16 C 0.4057(2) 0.1615(2) 0.1809(2) 0.0401(9) Uani 1 1 d .
H16A H 0.3634 0.1965 0.1488 0.060 Uiso 1 1 calc R
H16B H 0.3837 0.1082 0.1929 0.060 Uiso 1 1 calc R
H16C H 0.4441 0.1487 0.1548 0.060 Uiso 1 1 calc R
C17 C 0.5087(2) 0.0786(2) 0.3337(2) 0.0441(10) Uani 1 1 d .
H17A H 0.5523 0.0631 0.3148 0.066 Uiso 1 1 calc R
H17B H 0.4622 0.0451 0.3077 0.066 Uiso 1 1 calc R
H17C H 0.5235 0.0667 0.3873 0.066 Uiso 1 1 calc R
C18 C 0.5838(2) 0.2288(3) 0.4468(2) 0.0473(10) Uani 1 1 d .
H18A H 0.6366 0.2234 0.4417 0.071 Uiso 1 1 calc R
H18B H 0.5714 0.1774 0.4705 0.071 Uiso 1 1 calc R
H18C H 0.5819 0.2786 0.4775 0.071 Uiso 1 1 calc R
C19 C 0.5292(2) 0.4047(2) 0.3628(2) 0.0417(10) Uani 1 1 d .
H19A H 0.5365 0.4063 0.4165 0.063 Uiso 1 1 calc R
H19B H 0.4905 0.4477 0.3377 0.063 Uiso 1 1 calc R
H19C H 0.5794 0.4168 0.3538 0.063 Uiso 1 1 calc R
C20 C 0.4167(2) 0.3630(2) 0.1984(2) 0.0409(9) Uani 1 1 d .
H20A H 0.4536 0.3733 0.1701 0.061 Uiso 1 1 calc R
H20B H 0.4066 0.4165 0.2205 0.061 Uiso 1 1 calc R
H20C H 0.3674 0.3406 0.1650 0.061 Uiso 1 1 calc R
C21 C 0.27717(19) 0.48653(18) 0.53053(18) 0.0257(7) Uani 1 1 d .
C22 C 0.33631(19) 0.45704(18) 0.49912(17) 0.0247(7) Uani 1 1 d .
C23 C 0.39087(19) 0.40626(18) 0.55286(18) 0.0258(7) Uani 1 1 d .
C24 C 0.3662(2) 0.4043(2) 0.61887(18) 0.0279(7) Uani 1 1 d .
C25 C 0.2974(2) 0.4541(2) 0.60504(18) 0.0274(7) Uani 1 1 d .
C26 C 0.2149(2) 0.5503(2) 0.4965(2) 0.0426(9) Uani 1 1 d .
H26A H 0.2349 0.6077 0.5118 0.064 Uiso 1 1 calc R
H26B H 0.1690 0.5394 0.5133 0.064 Uiso 1 1 calc R
H26C H 0.1997 0.5459 0.4421 0.064 Uiso 1 1 calc R
C27 C 0.3434(2) 0.4884(2) 0.42600(18) 0.0366(9) Uani 1 1 d .
H27A H 0.3606 0.5479 0.4311 0.055 Uiso 1 1 calc R
H27B H 0.2923 0.4840 0.3876 0.055 Uiso 1 1 calc R
H27C H 0.3820 0.4536 0.4117 0.055 Uiso 1 1 calc R
C28 C 0.46652(19) 0.3728(2) 0.5464(2) 0.0373(9) Uani 1 1 d .
H28A H 0.4567 0.3413 0.4996 0.056 Uiso 1 1 calc R
H28B H 0.4905 0.3348 0.5884 0.056 Uiso 1 1 calc R
H28C H 0.5021 0.4205 0.5469 0.056 Uiso 1 1 calc R
C29 C 0.4112(2) 0.3669(2) 0.69286(18) 0.0429(9) Uani 1 1 d .
H29A H 0.4424 0.4116 0.7248 0.064 Uiso 1 1 calc R
H29B H 0.4462 0.3220 0.6854 0.064 Uiso 1 1 calc R
H29C H 0.3744 0.3426 0.7167 0.064 Uiso 1 1 calc R
C30 C 0.2612(2) 0.4816(2) 0.6632(2) 0.0494(11) Uani 1 1 d .
H30A H 0.2646 0.4350 0.6987 0.074 Uiso 1 1 calc R
H30B H 0.2060 0.4964 0.6394 0.074 Uiso 1 1 calc R
H30C H 0.2893 0.5314 0.6897 0.074 Uiso 1 1 calc R
C31 C 0.3835(2) 0.10479(19) 0.58344(19) 0.0288(8) Uani 1 1 d .
C32 C 0.3523(2) 0.05966(19) 0.51517(18) 0.0282(7) Uani 1 1 d .
C33 C 0.28169(19) 0.01831(19) 0.51775(18) 0.0261(7) Uani 1 1 d .
C34 C 0.2722(2) 0.03485(19) 0.58929(19) 0.0286(8) Uani 1 1 d .
C35 C 0.3345(2) 0.08910(19) 0.62957(18) 0.0292(8) Uani 1 1 d .
C36 C 0.4610(2) 0.1505(2) 0.6062(2) 0.0422(9) Uani 1 1 d .
H36A H 0.5031 0.1099 0.6291 0.063 Uiso 1 1 calc R
H36B H 0.4601 0.1952 0.6422 0.063 Uiso 1 1 calc R
H36C H 0.4702 0.1761 0.5622 0.063 Uiso 1 1 calc R
C37 C 0.3930(2) 0.0422(2) 0.4585(2) 0.0390(9) Uani 1 1 d .
H37A H 0.4298 0.0885 0.4588 0.058 Uiso 1 1 calc R
H37B H 0.3541 0.0382 0.4091 0.058 Uiso 1 1 calc R
H37C H 0.4218 -0.0116 0.4704 0.058 Uiso 1 1 calc R
C38 C 0.2337(2) -0.0426(2) 0.4612(2) 0.0420(9) Uani 1 1 d .
H38A H 0.2538 -0.1005 0.4737 0.063 Uiso 1 1 calc R
H38B H 0.2370 -0.0272 0.4118 0.063 Uiso 1 1 calc R
H38C H 0.1789 -0.0399 0.4608 0.063 Uiso 1 1 calc R
C39 C 0.2136(2) -0.0104(2) 0.6183(2) 0.0437(10) Uani 1 1 d .
H39A H 0.2258 -0.0714 0.6228 0.066 Uiso 1 1 calc R
H39B H 0.1607 -0.0020 0.5838 0.066 Uiso 1 1 calc R
H39C H 0.2161 0.0125 0.6673 0.066 Uiso 1 1 calc R
C40 C 0.3506(2) 0.1166(2) 0.70916(18) 0.0437(10) Uani 1 1 d .
H40A H 0.3019 0.1371 0.7168 0.065 Uiso 1 1 calc R
H40B H 0.3896 0.1625 0.7203 0.065 Uiso 1 1 calc R
H40C H 0.3708 0.0682 0.7422 0.065 Uiso 1 1 calc R
C41 C 0.0201(2) 0.2809(2) 0.5383(2) 0.0317(8) Uani 1 1 d .
C42 C 0.0394(2) 0.1963(2) 0.5684(2) 0.0331(8) Uani 1 1 d .
C43 C 0.0939(2) 0.2049(2) 0.64125(19) 0.0296(8) Uani 1 1 d .
C44 C 0.1084(2) 0.2939(2) 0.65579(19) 0.0299(8) Uani 1 1 d .
C45 C 0.0617(2) 0.3410(2) 0.5933(2) 0.0306(8) Uani 1 1 d .
C46 C -0.0436(2) 0.3037(3) 0.4691(2) 0.0449(10) Uani 1 1 d .
H46A H -0.0513 0.2568 0.4333 0.067 Uiso 1 1 calc R
H46B H -0.0289 0.3553 0.4474 0.067 Uiso 1 1 calc R
H46C H -0.0924 0.3139 0.4812 0.067 Uiso 1 1 calc R
C47 C 0.0030(2) 0.1157(2) 0.5310(2) 0.0456(10) Uani 1 1 d .
H47A H -0.0504 0.1104 0.5343 0.068 Uiso 1 1 calc R
H47B H 0.0344 0.0669 0.5556 0.068 Uiso 1 1 calc R
H47C H 0.0011 0.1170 0.4785 0.068 Uiso 1 1 calc R
C48 C 0.1217(2) 0.1376(2) 0.6992(2) 0.0460(10) Uani 1 1 d .
H48A H 0.1791 0.1396 0.7191 0.069 Uiso 1 1 calc R
H48B H 0.1053 0.0816 0.6770 0.069 Uiso 1 1 calc R
H48C H 0.0989 0.1475 0.7397 0.069 Uiso 1 1 calc R
C49 C 0.1547(2) 0.3276(3) 0.7307(2) 0.0463(10) Uani 1 1 d .
H49A H 0.1571 0.3899 0.7286 0.069 Uiso 1 1 calc R
H49B H 0.2080 0.3042 0.7446 0.069 Uiso 1 1 calc R
H49C H 0.1293 0.3107 0.7678 0.069 Uiso 1 1 calc R
C50 C 0.0496(2) 0.4353(2) 0.5870(2) 0.0464(10) Uani 1 1 d .
H50A H 0.0823 0.4628 0.6326 0.070 Uiso 1 1 calc R
H50B H -0.0058 0.4483 0.5802 0.070 Uiso 1 1 calc R
H50C H 0.0642 0.4565 0.5442 0.070 Uiso 1 1 calc R
H1 H 0.3743(18) 0.3191(19) 0.385(2) 0.059(12) Uiso 1 1 d D
H2 H 0.3251(19) 0.302(3) 0.296(2) 0.12(2) Uiso 1 1 d D
H3 H 0.3360(19) 0.1741(19) 0.321(2) 0.079(15) Uiso 1 1 d D
H4 H 0.3870(17) 0.209(3) 0.4104(17) 0.077(14) Uiso 1 1 d D
H5 H 0.212(2) 0.344(3) 0.448(2) 0.058(12) Uiso 1 1 d .
H6 H 0.307(3) 0.2478(18) 0.500(3) 0.063(15) Uiso 1 1 d .
H7 H 0.211(2) 0.152(2) 0.4420(19) 0.044(11) Uiso 1 1 d .
H8 H 0.178(2) 0.354(2) 0.5312(19) 0.037(10) Uiso 1 1 d .
H9 H 0.266(3) 0.256(2) 0.583(3) 0.077(17) Uiso 1 1 d .
H10 H 0.176(2) 0.159(2) 0.5273(18) 0.036(10) Uiso 1 1 d .

loop_
_atom_site_aniso_label
_atom_site_aniso_U_11
_atom_site_aniso_U_22
_atom_site_aniso_U_33
_atom_site_aniso_U_23
_atom_site_aniso_U_13
_atom_site_aniso_U_12
Lu1 0.01744(8) 0.02143(8) 0.01691(8) -0.00040(5) 0.00516(5) -0.00037(5)
Ru1 0.01911(13) 0.01936(13) 0.02191(14) -0.00088(9) 0.00867(11) -0.00011(10)
Ru2 0.01647(13) 0.01801(12) 0.01712(13) -0.00085(9) 0.00515(10) -0.00082(9)
Ru3 0.01841(14) 0.01897(12) 0.01828(13) 0.00134(9) 0.00603(11) 0.00122(9)
Ru4 0.01864(13) 0.02574(13) 0.02105(13) 0.00161(10) 0.00880(11) 0.00079(10)
C1 0.0195(16) 0.041(2) 0.0175(16) 0.0001(13) 0.0009(13) -0.0009(14)
C2 0.0224(17) 0.0328(17) 0.0226(17) -0.0040(14) 0.0007(14) -0.0023(14)
C3 0.0205(16) 0.0381(17) 0.0184(16) -0.0026(14) 0.0017(13) -0.0030(14)
C4 0.0236(17) 0.0325(17) 0.0227(17) -0.0044(14) -0.0017(14) 0.0027(14)
C5 0.0234(17) 0.0341(18) 0.0266(18) 0.0072(14) -0.0053(15) 0.0011(15)
C6 0.035(2) 0.081(3) 0.0234(19) -0.0049(19) 0.0102(17) -0.003(2)
C7 0.050(2) 0.0324(18) 0.035(2) -0.0126(16) 0.0071(19) -0.0060(17)
C8 0.0263(19) 0.059(2) 0.0294(19) -0.0037(17) 0.0075(16) -0.0134(18)
C9 0.031(2) 0.050(2) 0.044(2) -0.0108(18) -0.0019(18) 0.0129(18)
C10 0.045(2) 0.041(2) 0.051(3) 0.0179(19) 0.002(2) 0.0012(19)
C11 0.0270(18) 0.0269(16) 0.0321(19) -0.0061(14) 0.0176(15) -0.0008(14)
C12 0.0259(18) 0.0260(16) 0.039(2) 0.0030(15) 0.0192(16) 0.0030(14)
C13 0.0189(16) 0.0380(18) 0.0292(18) 0.0029(14) 0.0092(14) 0.0027(14)
C14 0.0247(17) 0.0270(16) 0.0342(19) -0.0045(14) 0.0167(15) -0.0041(14)
C15 0.0251(17) 0.0258(16) 0.0302(18) 0.0009(14) 0.0159(15) -0.0001(14)
C16 0.043(2) 0.047(2) 0.038(2) -0.0174(17) 0.0239(19) -0.0094(18)
C17 0.046(2) 0.0273(17) 0.069(3) 0.0094(18) 0.032(2) 0.0121(17)
C18 0.030(2) 0.071(3) 0.039(2) 0.006(2) 0.0079(18) 0.006(2)
C19 0.044(2) 0.0349(19) 0.056(3) -0.0175(18) 0.029(2) -0.0165(17)
C20 0.044(2) 0.042(2) 0.041(2) 0.0175(17) 0.0213(19) 0.0111(18)
C21 0.0253(17) 0.0183(14) 0.0325(19) -0.0040(13) 0.0075(15) -0.0061(13)
C22 0.0277(18) 0.0216(15) 0.0255(17) -0.0031(13) 0.0090(15) -0.0069(13)
C23 0.0226(17) 0.0205(15) 0.0329(19) -0.0062(13) 0.0065(15) -0.0052(13)
C24 0.0285(19) 0.0283(16) 0.0231(17) -0.0040(13) 0.0022(15) -0.0084(14)
C25 0.0291(19) 0.0284(16) 0.0271(18) -0.0099(14) 0.0122(15) -0.0098(14)
C26 0.036(2) 0.0266(17) 0.062(3) 0.0020(17) 0.010(2) 0.0039(16)
C27 0.048(2) 0.0309(17) 0.033(2) 0.0009(15) 0.0155(18) -0.0111(17)
C28 0.0233(18) 0.0352(18) 0.053(2) -0.0095(17) 0.0107(17) -0.0045(15)
C29 0.045(2) 0.044(2) 0.028(2) 0.0020(16) -0.0071(18) -0.0101(18)
C30 0.055(3) 0.057(2) 0.047(2) -0.028(2) 0.030(2) -0.021(2)
C31 0.0239(17) 0.0223(15) 0.0361(19) 0.0073(14) 0.0029(15) 0.0055(13)
C32 0.0314(19) 0.0246(15) 0.0306(19) 0.0052(14) 0.0125(16) 0.0075(14)
C33 0.0269(17) 0.0194(14) 0.0303(18) 0.0010(13) 0.0063(15) 0.0040(13)
C34 0.0319(19) 0.0252(16) 0.0315(19) 0.0103(14) 0.0141(16) 0.0085(14)
C35 0.034(2) 0.0260(16) 0.0256(18) 0.0057(13) 0.0062(16) 0.0079(15)
C36 0.029(2) 0.0342(19) 0.059(3) 0.0060(18) 0.0059(19) 0.0056(16)
C37 0.047(2) 0.0309(18) 0.049(2) 0.0078(16) 0.029(2) 0.0119(17)
C38 0.047(2) 0.0277(18) 0.048(2) -0.0060(16) 0.009(2) -0.0016(17)
C39 0.047(2) 0.0346(19) 0.057(3) 0.0135(18) 0.027(2) 0.0024(18)
C40 0.050(3) 0.046(2) 0.029(2) 0.0032(16) 0.0041(18) 0.0114(19)
C41 0.0230(18) 0.0411(19) 0.035(2) 0.0058(16) 0.0150(16) 0.0057(16)
C42 0.0302(19) 0.0374(19) 0.040(2) -0.0016(16) 0.0231(17) -0.0034(16)
C43 0.0299(19) 0.0333(18) 0.034(2) 0.0066(15) 0.0229(16) 0.0032(15)
C44 0.0304(19) 0.0354(18) 0.0308(19) -0.0028(15) 0.0198(16) -0.0013(15)
C45 0.0279(18) 0.0317(17) 0.039(2) 0.0049(15) 0.0195(17) 0.0072(15)
C46 0.027(2) 0.070(3) 0.039(2) 0.008(2) 0.0123(18) 0.0144(19)
C47 0.041(2) 0.043(2) 0.061(3) -0.0109(19) 0.027(2) -0.0135(19)
C48 0.048(2) 0.051(2) 0.047(2) 0.0234(19) 0.027(2) 0.016(2)
C49 0.044(2) 0.064(3) 0.034(2) -0.0083(19) 0.0178(19) -0.010(2)
C50 0.046(2) 0.0355(19) 0.068(3) 0.0107(19) 0.032(2) 0.0115(18)

loop_
_atom_type_symbol
_atom_type_description
_atom_type_scat_dispersion_real
_atom_type_scat_dispersion_imag
_atom_type_scat_source
C C 0.0033 0.0016 'International Tables Vol C Tables 4.2.6.8 and 6.1.1.4'
H H 0.0000 0.0000 'International Tables Vol C Tables 4.2.6.8 and 6.1.1.4'
Ru Ru -1.2594 0.8363 'International Tables Vol C Tables 4.2.6.8 and 6.1.1.4'
Lu Lu -0.4720 5.8584 'International Tables Vol C Tables 4.2.6.8 and 6.1.1.4'

loop_
_geom_angle_atom_site_label_1
_geom_angle_atom_site_label_2
_geom_angle_atom_site_label_3
_geom_angle
H2 Lu1 H3 49.6(15)
H2 Lu1 H1 39.6(13)
H3 Lu1 H1 63.2(12)
H2 Lu1 H4 62.7(12)
H3 Lu1 H4 41.5(12)
H1 Lu1 H4 42.6(13)
H2 Lu1 C2 96.5(12)
H3 Lu1 C2 86.0(8)
H1 Lu1 C2 135.9(8)
H4 Lu1 C2 125.9(10)
H2 Lu1 C3 118.6(9)
H3 Lu1 C3 117.6(8)
H1 Lu1 C3 153.9(9)
H4 Lu1 C3 154.8(11)
C2 Lu1 C3 31.81(10)
H2 Lu1 C4 101.6(7)
H3 Lu1 C4 129.0(10)
H1 Lu1 C4 125.2(8)
H4 Lu1 C4 164.3(7)
C2 Lu1 C4 52.40(10)
C3 Lu1 C4 31.67(9)
H2 Lu1 C5 70.7(7)
H3 Lu1 C5 101.5(10)
H1 Lu1 C5 101.6(9)
H4 Lu1 C5 133.0(6)
C2 Lu1 C5 52.06(11)
C3 Lu1 C5 52.26(10)
C4 Lu1 C5 31.63(10)
H2 Lu1 C1 68.0(10)
H3 Lu1 C1 77.3(9)
H1 Lu1 C1 107.3(9)
H4 Lu1 C1 117.4(8)
C2 Lu1 C1 31.14(10)
C3 Lu1 C1 51.79(10)
C4 Lu1 C1 51.73(10)
C5 Lu1 C1 31.08(9)
H2 Lu1 Ru1 31.6(7)
H3 Lu1 Ru1 31.7(6)
H1 Lu1 Ru1 31.6(6)
H4 Lu1 Ru1 31.5(6)
C2 Lu1 Ru1 111.14(7)
C3 Lu1 Ru1 141.55(7)
C4 Lu1 Ru1 132.92(7)
C5 Lu1 Ru1 101.50(8)
C1 Lu1 Ru1 90.79(8)
H2 Lu1 Ru2 117.2(13)
H3 Lu1 Ru2 134.4(9)
H1 Lu1 Ru2 82.3(7)
H4 Lu1 Ru2 93.0(9)
C2 Lu1 Ru2 138.16(7)
C3 Lu1 Ru2 106.53(7)
C4 Lu1 Ru2 94.60(7)
C5 Lu1 Ru2 114.48(8)
C1 Lu1 Ru2 144.71(7)
Ru1 Lu1 Ru2 110.464(8)
H2 Lu1 Ru3 141.6(7)
H3 Lu1 Ru3 103.5(9)
H1 Lu1 Ru3 107.8(9)
H4 Lu1 Ru3 79.1(6)
C2 Lu1 Ru3 109.75(7)
C3 Lu1 Ru3 97.47(7)
C4 Lu1 Ru3 116.49(7)
C5 Lu1 Ru3 147.64(8)
C1 Lu1 Ru3 140.72(7)
Ru1 Lu1 Ru3 110.591(8)
Ru2 Lu1 Ru3 58.106(8)
C11 Ru1 C12 37.43(12)
C11 Ru1 C15 37.15(12)
C12 Ru1 C15 62.14(11)
C11 Ru1 C13 62.14(13)
C12 Ru1 C13 37.08(11)
C15 Ru1 C13 61.91(12)
C11 Ru1 C14 61.93(11)
C12 Ru1 C14 61.81(12)
C15 Ru1 C14 37.04(11)
C13 Ru1 C14 36.87(11)
C11 Ru1 Lu1 142.68(9)
C12 Ru1 Lu1 148.94(8)
C15 Ru1 Lu1 142.34(8)
C13 Ru1 Lu1 152.82(9)
C14 Ru1 Lu1 148.29(8)
C21 Ru2 C25 38.01(12)
C21 Ru2 C22 38.07(11)
C25 Ru2 C22 62.58(11)
C21 Ru2 C24 62.69(12)
C25 Ru2 C24 36.73(12)
C22 Ru2 C24 61.88(11)
C21 Ru2 C23 62.68(11)
C25 Ru2 C23 61.83(11)
C22 Ru2 C23 36.72(11)
C24 Ru2 C23 37.02(11)
C21 Ru2 Ru4 121.17(9)
C25 Ru2 Ru4 103.50(8)
C22 Ru2 Ru4 158.85(8)
C24 Ru2 Ru4 117.50(8)
C23 Ru2 Ru4 152.79(8)
C21 Ru2 Ru3 176.34(9)
C25 Ru2 Ru3 138.61(9)
C22 Ru2 Ru3 141.88(8)
C24 Ru2 Ru3 113.74(8)
C23 Ru2 Ru3 115.19(8)
Ru4 Ru2 Ru3 59.151(8)
C21 Ru2 Lu1 121.70(8)
C25 Ru2 Lu1 158.34(8)
C22 Ru2 Lu1 96.35(8)
C24 Ru2 Lu1 139.27(9)
C23 Ru2 Lu1 104.93(8)
Ru4 Ru2 Lu1 95.101(9)
Ru3 Ru2 Lu1 61.361(7)
C33 Ru3 C32 38.08(12)
C33 Ru3 C31 63.06(12)
C32 Ru3 C31 37.38(12)
C33 Ru3 C34 37.87(11)
C32 Ru3 C34 62.79(12)
C31 Ru3 C34 62.18(12)
C33 Ru3 C35 62.88(12)
C32 Ru3 C35 62.52(12)
C31 Ru3 C35 37.25(12)
C34 Ru3 C35 36.96(12)
C33 Ru3 Ru4 133.35(9)
C32 Ru3 Ru4 168.18(8)
C31 Ru3 Ru4 137.18(9)
C34 Ru3 Ru4 105.55(8)
C35 Ru3 Ru4 107.31(8)
C33 Ru3 Ru2 168.80(9)
C32 Ru3 Ru2 130.95(9)
C31 Ru3 Ru2 109.48(8)
C34 Ru3 Ru2 148.09(9)
C35 Ru3 Ru2 116.98(8)
Ru4 Ru3 Ru2 57.854(8)
C33 Ru3 Lu1 113.93(8)
C32 Ru3 Lu1 97.78(8)
C31 Ru3 Lu1 115.96(9)
C34 Ru3 Lu1 151.34(9)
C35 Ru3 Lu1 152.96(9)
Ru4 Ru3 Lu1 93.766(9)
Ru2 Ru3 Lu1 60.533(6)
H9 Ru4 C44 113.2(15)
H9 Ru4 C43 118.9(14)
C44 Ru4 C43 38.56(14)
H9 Ru4 C42 148.4(11)
C44 Ru4 C42 64.40(13)
C43 Ru4 C42 38.38(13)
H9 Ru4 C41 171.7(9)
C44 Ru4 C41 64.03(13)
C43 Ru4 C41 64.41(13)
C42 Ru4 C41 38.80(13)
H9 Ru4 C45 134.9(12)
C44 Ru4 C45 38.03(12)
C43 Ru4 C45 64.11(12)
C42 Ru4 C45 64.31(12)
C41 Ru4 C45 38.10(13)
H9 Ru4 Ru2 39.7(12)
C44 Ru4 Ru2 121.52(9)
C43 Ru4 Ru2 151.31(10)
C42 Ru4 Ru2 169.90(10)
C41 Ru4 Ru2 133.95(9)
C45 Ru4 Ru2 114.50(9)
H9 Ru4 Ru3 41.2(11)
C44 Ru4 Ru3 139.96(10)
C43 Ru4 Ru3 116.42(9)
C42 Ru4 Ru3 118.73(9)
C41 Ru4 Ru3 145.80(10)
C45 Ru4 Ru3 176.09(10)
Ru2 Ru4 Ru3 62.996(10)
C2 C1 C5 108.5(3)
C2 C1 C6 125.9(3)
C5 C1 C6 125.3(3)
C2 C1 Lu1 71.95(18)
C5 C1 Lu1 73.74(18)
C6 C1 Lu1 124.8(2)
C1 C2 C3 108.2(3)
C1 C2 C7 125.6(3)
C3 C2 C7 126.2(3)
C1 C2 Lu1 76.90(19)
C3 C2 Lu1 74.15(18)
C7 C2 Lu1 117.5(2)
C2 C3 C4 107.9(3)
C2 C3 C8 127.0(3)
C4 C3 C8 124.9(3)
C2 C3 Lu1 74.04(19)
C4 C3 Lu1 74.98(18)
C8 C3 Lu1 120.5(2)
C3 C4 C5 107.7(3)
C3 C4 C9 126.1(3)
C5 C4 C9 125.8(3)
C3 C4 Lu1 73.36(18)
C5 C4 Lu1 75.05(18)
C9 C4 Lu1 123.3(2)
C1 C5 C4 107.6(3)
C1 C5 C10 126.0(3)
C4 C5 C10 126.3(3)
C1 C5 Lu1 75.18(18)
C4 C5 Lu1 73.32(17)
C10 C5 Lu1 120.2(2)
C15 C11 C12 108.1(3)
C15 C11 C16 125.8(3)
C12 C11 C16 125.7(3)
C15 C11 Ru1 72.03(16)
C12 C11 Ru1 71.77(18)
C16 C11 Ru1 127.2(2)
C13 C12 C11 107.9(3)
C13 C12 C17 125.9(3)
C11 C12 C17 125.7(3)
C13 C12 Ru1 72.12(19)
C11 C12 Ru1 70.80(17)
C17 C12 Ru1 129.1(2)
C14 C13 C12 107.9(3)
C14 C13 C18 126.0(3)
C12 C13 C18 125.6(3)
C14 C13 Ru1 71.69(19)
C12 C13 Ru1 70.80(19)
C18 C13 Ru1 128.9(2)
C13 C14 C15 108.1(3)
C13 C14 C19 125.5(3)
C15 C14 C19 126.1(3)
C13 C14 Ru1 71.45(18)
C15 C14 Ru1 70.82(17)
C19 C14 Ru1 128.2(2)
C11 C15 C14 108.0(3)
C11 C15 C20 125.6(3)
C14 C15 C20 126.3(3)
C11 C15 Ru1 70.82(16)
C14 C15 Ru1 72.15(17)
C20 C15 Ru1 125.7(2)
C25 C21 C22 106.9(3)
C25 C21 C26 126.4(3)
C22 C21 C26 126.0(3)
C25 C21 Ru2 72.33(17)
C22 C21 Ru2 72.55(17)
C26 C21 Ru2 128.0(2)
C23 C22 C21 108.6(3)
C23 C22 C27 127.3(3)
C21 C22 C27 123.4(3)
C23 C22 Ru2 73.62(17)
C21 C22 Ru2 69.38(16)
C27 C22 Ru2 130.2(2)
C22 C23 C24 107.7(3)
C22 C23 C28 125.7(3)
C24 C23 C28 126.0(3)
C22 C23 Ru2 69.66(18)
C24 C23 Ru2 71.15(18)
C28 C23 Ru2 131.8(2)
C25 C24 C23 107.9(3)
C25 C24 C29 125.3(3)
C23 C24 C29 126.3(3)
C25 C24 Ru2 69.73(18)
C23 C24 Ru2 71.83(18)
C29 C24 Ru2 130.4(2)
C24 C25 C21 108.8(3)
C24 C25 C30 124.8(3)
C21 C25 C30 125.4(3)
C24 C25 Ru2 73.54(18)
C21 C25 Ru2 69.66(17)
C30 C25 Ru2 131.5(2)
C32 C31 C35 108.6(3)
C32 C31 C36 124.6(3)
C35 C31 C36 126.2(3)
C32 C31 Ru3 70.85(18)
C35 C31 Ru3 72.34(19)
C36 C31 Ru3 129.2(2)
C31 C32 C33 107.5(3)
C31 C32 C37 126.7(3)
C33 C32 C37 124.7(3)
C31 C32 Ru3 71.77(18)
C33 C32 Ru3 69.50(17)
C37 C32 Ru3 133.8(2)
C34 C33 C32 108.0(3)
C34 C33 C38 125.5(3)
C32 C33 C38 125.8(3)
C34 C33 Ru3 73.17(17)
C32 C33 Ru3 72.42(17)
C38 C33 Ru3 127.5(2)
C35 C34 C33 108.2(3)
C35 C34 C39 127.5(3)
C33 C34 C39 123.6(3)
C35 C34 Ru3 72.31(18)
C33 C34 Ru3 68.96(17)
C39 C34 Ru3 131.8(2)
C34 C35 C31 107.7(3)
C34 C35 C40 125.9(3)
C31 C35 C40 126.2(3)
C34 C35 Ru3 70.74(18)
C31 C35 Ru3 70.41(17)
C40 C35 Ru3 129.4(2)
C45 C41 C42 108.3(3)
C45 C41 C46 124.5(3)
C42 C41 C46 126.2(4)
C45 C41 Ru4 72.08(19)
C42 C41 Ru4 70.47(18)
C46 C41 Ru4 132.3(2)
C43 C42 C41 107.5(3)
C43 C42 C47 127.2(3)
C41 C42 C47 125.2(3)
C43 C42 Ru4 70.78(19)
C41 C42 Ru4 70.72(18)
C47 C42 Ru4 127.5(2)
C42 C43 C44 107.9(3)
C42 C43 C48 128.0(3)
C44 C43 C48 123.4(3)
C42 C43 Ru4 70.84(18)
C44 C43 Ru4 70.56(17)
C48 C43 Ru4 132.1(2)
C45 C44 C43 108.8(3)
C45 C44 C49 127.7(3)
C43 C44 C49 122.7(3)
C45 C44 Ru4 72.44(18)
C43 C44 Ru4 70.88(16)
C49 C44 Ru4 130.7(2)
C44 C45 C41 107.5(3)
C44 C45 C50 127.8(3)
C41 C45 C50 124.4(3)
C44 C45 Ru4 69.53(18)
C41 C45 Ru4 69.82(18)
C50 C45 Ru4 130.9(2)

loop_
_geom_bond_atom_site_label_1
_geom_bond_atom_site_label_2
_geom_bond_distance
Lu1 H2 2.45(3)
Lu1 H3 2.45(3)
Lu1 H1 2.45(3)
Lu1 H4 2.47(3)
Lu1 C2 2.588(3)
Lu1 C3 2.589(3)
Lu1 C4 2.610(3)
Lu1 C5 2.632(3)
Lu1 C1 2.651(3)
Lu1 Ru1 2.8679(3)
Lu1 Ru2 3.1067(3)
Lu1 Ru3 3.1317(3)
Ru1 C11 2.230(3)
Ru1 C12 2.243(3)
Ru1 C15 2.246(3)
Ru1 C13 2.260(4)
Ru1 C14 2.263(3)
Ru2 C21 2.181(3)
Ru2 C25 2.217(3)
Ru2 C22 2.224(3)
Ru2 C24 2.266(3)
Ru2 C23 2.275(3)
Ru2 Ru4 2.8790(4)
Ru2 Ru3 3.0296(4)
Ru3 C33 2.179(3)
Ru3 C32 2.218(3)
Ru3 C31 2.230(3)
Ru3 C34 2.235(3)
Ru3 C35 2.255(3)
Ru3 Ru4 2.9192(4)
Ru4 H9 2.07(6)
Ru4 C44 2.168(3)
Ru4 C43 2.172(3)
Ru4 C42 2.173(3)
Ru4 C41 2.176(3)
Ru4 C45 2.206(3)
C1 C2 1.407(4)
C1 C5 1.415(4)
C1 C6 1.501(5)
C2 C3 1.419(4)
C2 C7 1.503(4)
C3 C4 1.419(4)
C3 C8 1.491(4)
C4 C5 1.429(5)
C4 C9 1.506(4)
C5 C10 1.498(5)
C11 C15 1.426(5)
C11 C12 1.435(5)
C11 C16 1.501(4)
C12 C13 1.432(5)
C12 C17 1.500(4)
C13 C14 1.430(4)
C13 C18 1.504(5)
C14 C15 1.432(5)
C14 C19 1.500(4)
C15 C20 1.503(4)
C21 C25 1.433(4)
C21 C22 1.437(4)
C21 C26 1.490(4)
C22 C23 1.418(4)
C22 C27 1.505(4)
C23 C24 1.442(4)
C23 C28 1.490(4)
C24 C25 1.413(5)
C24 C29 1.501(4)
C25 C30 1.498(4)
C31 C32 1.425(5)
C31 C35 1.433(5)
C31 C36 1.501(5)
C32 C33 1.435(5)
C32 C37 1.489(4)
C33 C34 1.433(4)
C33 C38 1.493(4)
C34 C35 1.423(5)
C34 C39 1.501(4)
C35 C40 1.502(4)
C41 C45 1.431(5)
C41 C42 1.445(5)
C41 C46 1.490(5)
C42 C43 1.428(5)
C42 C47 1.498(5)
C43 C44 1.433(5)
C43 C48 1.492(5)
C44 C45 1.425(5)
C44 C49 1.498(5)
C45 C50 1.495(4)

loop_
_geom_torsion_atom_site_label_1
_geom_torsion_atom_site_label_2
_geom_torsion_atom_site_label_3
_geom_torsion_atom_site_label_4
_geom_torsion
Lu1 Ru2 Ru3 Ru4 -116.370(10)
